data_2009932
loop_
_publ_author_name
'Rehr, A.'
'Kauzlarich, S.M.'

_publ_section_title
;
 NbSb~2~
;
_journal_issue 8
_journal_name_full 'Acta Crystallographica Section C'
_journal_page_first 1177
_journal_page_last 1178
_journal_paper_doi 10.1107/S0108270193010996
_journal_volume 50
_journal_year 1994
_chemical_formula_moiety 'Nb1 Sb2'
_chemical_formula_sum 'Nb Sb2'
_chemical_formula_weight 336.4
_symmetry_cell_setting monoclinic
_symmetry_space_group_name_Hall '-C 2y'
_symmetry_space_group_name_H-M 'C 1 2/m 1'
_atom_type_scat_source IntTabIV
_cell_angle_alpha 90.
_cell_angle_beta 120.03(2)
_cell_angle_gamma 90.
_cell_formula_units_Z 4
_cell_length_a 10.218(3)
_cell_length_b 3.6300(10)
_cell_length_c 8.315(3)
_cell_measurement_reflns_used 11
_cell_measurement_temperature 130
_cell_measurement_theta_max 14.5
_cell_measurement_theta_min 6.5
_cell_volume 267.01(15)
_diffrn_measurement_device 'Syntex P2~1~'
_diffrn_measurement_method \w
_diffrn_radiation_type MoK\a
_diffrn_radiation_wavelength 0.71073
_diffrn_reflns_av_R_equivalents 0.0131
_diffrn_reflns_limit_h_max 11
_diffrn_reflns_limit_h_min -12
_diffrn_reflns_limit_k_max 4
_diffrn_reflns_limit_k_min 0
_diffrn_reflns_limit_l_max 10
_diffrn_reflns_limit_l_min 0
_diffrn_reflns_number 367
_diffrn_reflns_theta_max 27.5
_diffrn_standards_decay_% +-2.0
_diffrn_standards_interval_count 198
_diffrn_standards_number 2
_exptl_absorpt_coefficient_mu 23.925
_exptl_absorpt_correction_T_max 0.105
_exptl_absorpt_correction_T_min 0.02
_exptl_absorpt_correction_type
; empirical based on F~o~^2^ and F~c~^2^ differences;
 XABS2
;
_exptl_crystal_colour metallic
_exptl_crystal_density_diffrn 8.368
_exptl_crystal_description needle
_exptl_crystal_size_max 0.20
_exptl_crystal_size_mid 0.05
_exptl_crystal_size_min 0.04
_refine_diff_density_max 1.46
_refine_diff_density_min -1.36
_refine_ls_goodness_of_fit_obs 1.29
_refine_ls_number_parameters 19
_refine_ls_number_reflns 345
_refine_ls_R_factor_obs 0.0224
_refine_ls_shift/esd_max 0.000
_refine_ls_structure_factor_coef F^2^
_refine_ls_weighting_details 'w = 1/[\s^2^(F~o~^2^) + (0.0388P)^2^]'
_refine_ls_weighting_scheme calc
_refine_ls_wR_factor_obs 0.0615
_reflns_number_observed 330
_reflns_number_total 347
_reflns_observed_criterion F>2.0\s(F)
_cod_data_source_file br1041.cif
_cod_data_source_block br1041_structure_1_of_1
_cod_depositor_comments
;
The following automatic conversions were performed:

'_refine_ls_weighting_scheme' value '1/[\s^2^(F~o~^2^) +
(0.0388P)^2^]' was changed to 'calc'. New tag
'_refine_ls_weighting_details' was created. The value of the new tag
was set to 'w = 1/[\s^2^(F~o~^2^) + (0.0388P)^2^]'.

Automatic conversion script
Id: cif_fix_values 3143 2015-03-26 13:38:13Z robertas 
;
_cod_original_cell_volume 267.0(2)
_cod_original_sg_symbol_H-M 'C 2/m'
_cod_original_formula_sum 'Nb1 Sb2'
_cod_database_code 2009932

loop_
_atom_site_label
_atom_site_fract_x
_atom_site_fract_y
_atom_site_fract_z
_atom_site_U_iso_or_equiv
Sb(1) .40520(10) .0 .11280(10) .0060(10)
Sb(2) .35260(10) .5000 .46540(10) .0060(10)
Nb .15220(10) .0 .19040(10) .0060(10)

loop_
_geom_bond_atom_site_label_1
_geom_bond_atom_site_label_2
_geom_bond_distance
_geom_bond_publ_flag
Sb(1) Nb 2.9070(10) yes
Sb(1) Nb 2.9180(10) yes
Sb(1) Nb 2.9610(10) yes
Sb(1) Sb(1) 3.3030(10) yes
Sb(1) Sb(1) 3.3040(10) yes
Sb(2) Nb 2.8340(10) yes
Sb(2) Nb 2.8870(10) yes
Sb(2) Sb(2) 2.7700(10) yes
Sb(2) Sb(2) 3.0370(10) yes
Nb Nb 3.138(2) yes
Nb Sb(1) 2.9070(10) yes
Nb Sb(1) 2.9180(10) yes
Nb Sb(1) 2.9610(10) yes
Nb Sb(2) 2.8340(10) yes
Nb Sb(2) 2.8870(10) yes
